data_4333007
loop_
_publ_author_name
'Dible, Benjamin R.'
'Sigman, Matthew S.'

_publ_section_title
;
 Steric Effects in the Aerobic Oxidation of \p-Allylnickel(II) Complexes
 withN-Heterocyclic Carbenes
;
_journal_issue 20
_journal_name_full 'Inorganic Chemistry'
_journal_page_first 8430
_journal_page_last 8441
_journal_paper_doi 10.1021/ic0612451
_journal_volume 45
_journal_year 2006
_chemical_formula_moiety 'C14 H25 Cl N2 Ni'
_chemical_formula_sum 'C14 H25 Cl N2 Ni'
_chemical_formula_weight 315.52
_chemical_name_systematic
; 
 ? 
;
_space_group_IT_number 33
_symmetry_cell_setting orthorhombic
_symmetry_space_group_name_Hall 'P 2c -2n'
_symmetry_space_group_name_H-M 'P n a 21'
_atom_sites_solution_hydrogens geom
_atom_sites_solution_primary direct
_atom_sites_solution_secondary difmap
_audit_creation_method SHELXL-97
_cell_angle_alpha 90.00
_cell_angle_beta 90.00
_cell_angle_gamma 90.00
_cell_formula_units_Z 4
_cell_length_a 10.9968(3)
_cell_length_b 9.6424(3)
_cell_length_c 14.3616(2)
_cell_measurement_reflns_used 1915
_cell_measurement_temperature 150(1)
_cell_measurement_theta_max 27.485
_cell_measurement_theta_min 1.018
_cell_volume 1522.84(7)
_computing_cell_refinement DENZO-SMN
_computing_data_collection 'Nonius COLLECT'
_computing_data_reduction DENZO-SMN
_computing_molecular_graphics 'WinGX, Ortep3'
_computing_structure_refinement 'SHELXL-97 (Sheldrick, 1997)'
_computing_structure_solution SIR97
_diffrn_ambient_temperature 150(1)
_diffrn_measured_fraction_theta_full 0.994
_diffrn_measured_fraction_theta_max 0.994
_diffrn_measurement_device_type 'Nonius KappaCCD Diffractometer'
_diffrn_measurement_method 'Phi plus Omega scan'
_diffrn_radiation_monochromator graphite
_diffrn_radiation_source 'fine-focus sealed tube'
_diffrn_radiation_type MoK\a
_diffrn_radiation_wavelength 0.71073
_diffrn_reflns_av_R_equivalents 0.0000
_diffrn_reflns_av_sigmaI/netI 0.0265
_diffrn_reflns_limit_h_max 14
_diffrn_reflns_limit_h_min -14
_diffrn_reflns_limit_k_max 12
_diffrn_reflns_limit_k_min -12
_diffrn_reflns_limit_l_max 18
_diffrn_reflns_limit_l_min -18
_diffrn_reflns_number 3259
_diffrn_reflns_theta_full 27.47
_diffrn_reflns_theta_max 27.47
_diffrn_reflns_theta_min 2.81
_exptl_absorpt_coefficient_mu 1.435
_exptl_absorpt_correction_T_max 0.7155
_exptl_absorpt_correction_T_min 0.6727
_exptl_absorpt_correction_type multi-scan
_exptl_absorpt_process_details 'DENZO-SMN (Otwinowski & Minor, 1997)'
_exptl_crystal_colour orange
_exptl_crystal_density_diffrn 1.376
_exptl_crystal_density_method 'not measured'
_exptl_crystal_description prism
_exptl_crystal_F_000 672
_exptl_crystal_size_max 0.30
_exptl_crystal_size_mid 0.28
_exptl_crystal_size_min 0.25
_refine_diff_density_max 0.340
_refine_diff_density_min -0.292
_refine_diff_density_rms 0.044
_refine_ls_abs_structure_details 'Flack H D (1983), Acta Cryst. A39, 876-881'
_refine_ls_abs_structure_Flack 0.519(13)
_refine_ls_extinction_coef 0.0032(8)
_refine_ls_extinction_expression Fc^*^=kFc[1+0.001xFc^2^\l^3^/sin(2\q)]^-1/4^
_refine_ls_extinction_method SHELXL
_refine_ls_goodness_of_fit_ref 1.054
_refine_ls_hydrogen_treatment refall
_refine_ls_matrix_type full
_refine_ls_number_parameters 265
_refine_ls_number_reflns 3259
_refine_ls_number_restraints 1
_refine_ls_restrained_S_all 1.054
_refine_ls_R_factor_all 0.0279
_refine_ls_R_factor_gt 0.0240
_refine_ls_shift/su_max 0.000
_refine_ls_shift/su_mean 0.000
_refine_ls_structure_factor_coef Fsqd
_refine_ls_weighting_details 'calc w=1/[\s^2^(Fo^2^)+(0.0174P)^2^+0.6453P] where P=(Fo^2^+2Fc^2^)/3'
_refine_ls_weighting_scheme calc
_refine_ls_wR_factor_gt 0.0521
_refine_ls_wR_factor_ref 0.0539
_reflns_number_gt 3048
_reflns_number_total 3259
_reflns_threshold_expression >2sigma(I)
_cod_data_source_file ic0612451sup2.cif
_cod_data_source_block mss022
_cod_depositor_comments
;
The following automatic conversions were performed:

'_exptl_absorpt_correction_type' value 'Multi-scan' changed to
'multi-scan' according to
/home/saulius/struct/CIF-dictionaries/cif_core.dic dictionary named
'cif_core.dic' version 2.4.2 from 2011-04-26.

Automatic conversion script
Id: cif_fix_values 1891 2012-01-12 08:04:46Z andrius 
;
_cod_original_sg_symbol_H-M Pna21
_cod_database_code 4333007

loop_
_symmetry_equiv_pos_as_xyz
'x, y, z'
'-x, -y, z+1/2'
'-x+1/2, y+1/2, z+1/2'
'x+1/2, -y+1/2, z'

loop_
_atom_site_label
_atom_site_type_symbol
_atom_site_fract_x
_atom_site_fract_y
_atom_site_fract_z
_atom_site_U_iso_or_equiv
_atom_site_adp_type
_atom_site_occupancy
_atom_site_symmetry_multiplicity
_atom_site_calc_flag
Ni1 Ni 0.24586(2) -0.10246(2) -0.12704(3) 0.01834(8) Uani 1 1 d
Cl2 Cl 0.09981(5) -0.09901(5) -0.23493(4) 0.02693(13) Uani 1 1 d
N1 N 0.21526(15) 0.18401(17) -0.05331(12) 0.0190(3) Uani 1 1 d
N2 N 0.33880(16) 0.17845(16) -0.17055(12) 0.0180(3) Uani 1 1 d
C1 C 0.13540(19) 0.1477(2) 0.02830(14) 0.0226(4) Uani 1 1 d
C2 C 0.0624(2) 0.0167(2) 0.00797(16) 0.0246(5) Uani 1 1 d
C3 C 0.0448(3) 0.2677(3) 0.04384(19) 0.0325(5) Uani 1 1 d
C4 C 0.2147(3) 0.1300(4) 0.11390(18) 0.0357(6) Uani 1 1 d
C5 C 0.2525(2) 0.3195(2) -0.07041(17) 0.0259(4) Uani 1 1 d
C6 C 0.3274(2) 0.3169(2) -0.14356(15) 0.0254(5) Uani 1 1 d
C7 C 0.26827(16) 0.09519(19) -0.11536(19) 0.0163(5) Uani 1 1 d
C8 C 0.41025(18) 0.1367(2) -0.25481(14) 0.0225(5) Uani 1 1 d
C9 C 0.4618(2) -0.0080(2) -0.2425(2) 0.0336(5) Uani 1 1 d
C10 C 0.5161(3) 0.2369(3) -0.2679(2) 0.0438(8) Uani 1 1 d
C11 C 0.3268(2) 0.1413(3) -0.33879(16) 0.0353(6) Uani 1 1 d
C12 C 0.3665(2) -0.1543(3) -0.02901(17) 0.0328(5) Uani 1 1 d
C13 C 0.3499(3) -0.2623(3) -0.09267(19) 0.0394(6) Uani 1 1 d
C14 C 0.2354(3) -0.3138(3) -0.1097(2) 0.0383(7) Uani 1 1 d
H2A H 0.117(3) -0.065(3) 0.001(2) 0.034(7) Uiso 1 1 d
H2B H 0.019(2) 0.026(2) -0.0485(17) 0.020(6) Uiso 1 1 d
H2C H -0.001(2) 0.004(3) 0.0616(18) 0.034(7) Uiso 1 1 d
H3A H -0.010(2) 0.239(3) 0.096(2) 0.032(7) Uiso 1 1 d
H3B H -0.006(2) 0.287(3) -0.010(2) 0.030(7) Uiso 1 1 d
H3C H 0.083(3) 0.345(3) 0.0710(19) 0.033(7) Uiso 1 1 d
H4A H 0.254(2) 0.212(3) 0.124(2) 0.033(7) Uiso 1 1 d
H4B H 0.272(3) 0.048(4) 0.102(2) 0.045(9) Uiso 1 1 d
H4C H 0.163(3) 0.109(3) 0.166(2) 0.050(9) Uiso 1 1 d
H5 H 0.229(2) 0.388(3) -0.037(2) 0.027(7) Uiso 1 1 d
H6 H 0.371(2) 0.388(2) -0.1740(17) 0.024(6) Uiso 1 1 d
H9A H 0.510(3) -0.033(3) -0.295(2) 0.040(8) Uiso 1 1 d
H9B H 0.399(2) -0.083(2) -0.238(2) 0.009(5) Uiso 1 1 d
H9C H 0.507(3) -0.015(3) -0.179(2) 0.054(9) Uiso 1 1 d
H10A H 0.573(3) 0.204(3) -0.314(2) 0.042(8) Uiso 1 1 d
H10B H 0.560(4) 0.244(4) -0.214(3) 0.069(11) Uiso 1 1 d
H10C H 0.481(3) 0.331(4) -0.283(2) 0.065(10) Uiso 1 1 d
H11A H 0.373(3) 0.112(3) -0.395(2) 0.037(7) Uiso 1 1 d
H11B H 0.261(3) 0.083(4) -0.338(3) 0.044(11) Uiso 1 1 d
H11C H 0.303(3) 0.252(4) -0.348(2) 0.067(10) Uiso 1 1 d
H12A H 0.320(3) -0.158(3) 0.028(2) 0.042(7) Uiso 1 1 d
H12B H 0.440(2) -0.106(2) -0.0157(18) 0.024(7) Uiso 1 1 d
H13 H 0.426(3) -0.278(3) -0.141(2) 0.057(8) Uiso 1 1 d
H14A H 0.168(3) -0.315(3) -0.057(2) 0.042(7) Uiso 1 1 d
H14B H 0.230(3) -0.365(4) -0.168(3) 0.060(11) Uiso 1 1 d

loop_
_atom_site_aniso_label
_atom_site_aniso_U_11
_atom_site_aniso_U_22
_atom_site_aniso_U_33
_atom_site_aniso_U_23
_atom_site_aniso_U_13
_atom_site_aniso_U_12
Ni1 0.02171(13) 0.01405(11) 0.01926(13) 0.00072(15) 0.00053(11) -0.00016(9)
Cl2 0.0273(3) 0.0277(3) 0.0258(3) -0.0025(2) -0.0057(2) -0.00330(19)
N1 0.0208(8) 0.0163(8) 0.0199(8) -0.0026(6) 0.0030(7) -0.0016(7)
N2 0.0205(8) 0.0157(8) 0.0179(8) -0.0011(7) 0.0014(6) -0.0033(7)
C1 0.0216(10) 0.0277(11) 0.0184(10) -0.0032(8) 0.0058(8) -0.0004(8)
C2 0.0235(11) 0.0263(12) 0.0241(12) 0.0000(8) 0.0046(8) -0.0013(9)
C3 0.0305(13) 0.0294(13) 0.0376(14) -0.0101(11) 0.0106(12) 0.0008(10)
C4 0.0333(13) 0.0517(17) 0.0221(12) -0.0012(11) 0.0004(10) -0.0094(12)
C5 0.0322(12) 0.0161(10) 0.0293(13) -0.0028(9) 0.0038(9) 0.0002(8)
C6 0.0305(10) 0.0173(9) 0.0286(13) -0.0012(8) 0.0051(9) -0.0044(8)
C7 0.0164(8) 0.0183(8) 0.0140(13) 0.0005(8) -0.0006(8) -0.0001(7)
C8 0.0221(10) 0.0248(10) 0.0206(12) -0.0019(7) 0.0036(8) -0.0034(8)
C9 0.0384(13) 0.0346(12) 0.0279(13) 0.0011(11) 0.0125(11) 0.0101(10)
C10 0.0448(18) 0.0479(18) 0.0387(17) -0.0124(12) 0.0196(13) -0.0234(14)
C11 0.0316(12) 0.0556(17) 0.0188(12) 0.0005(10) 0.0009(9) 0.0051(13)
C12 0.0316(13) 0.0378(14) 0.0291(13) 0.0091(10) -0.0068(10) 0.0042(11)
C13 0.0408(14) 0.0287(12) 0.0488(15) 0.0088(10) 0.0006(11) 0.0120(11)
C14 0.0552(16) 0.0162(10) 0.043(2) 0.0055(10) -0.0004(12) 0.0010(10)

loop_
_atom_type_symbol
_atom_type_description
_atom_type_scat_dispersion_real
_atom_type_scat_dispersion_imag
_atom_type_scat_source
C C 0.0033 0.0016 'International Tables Vol C Tables 4.2.6.8 and 6.1.1.4'
H H 0.0000 0.0000 'International Tables Vol C Tables 4.2.6.8 and 6.1.1.4'
N N 0.0061 0.0033 'International Tables Vol C Tables 4.2.6.8 and 6.1.1.4'
Cl Cl 0.1484 0.1585 'International Tables Vol C Tables 4.2.6.8 and 6.1.1.4'
Ni Ni 0.3393 1.1124 'International Tables Vol C Tables 4.2.6.8 and 6.1.1.4'

loop_
_geom_angle_atom_site_label_1
_geom_angle_atom_site_label_2
_geom_angle_atom_site_label_3
_geom_angle
C7 Ni1 C13 132.28(10)
C7 Ni1 C12 95.81(10)
C13 Ni1 C12 41.10(11)
C7 Ni1 C14 167.37(11)
C13 Ni1 C14 39.78(11)
C12 Ni1 C14 72.76(12)
C7 Ni1 Cl2 97.91(6)
C13 Ni1 Cl2 126.88(8)
C12 Ni1 Cl2 166.09(8)
C14 Ni1 Cl2 93.36(9)
C7 N1 C5 110.36(17)
C7 N1 C1 127.63(17)
C5 N1 C1 121.84(17)
C7 N2 C6 110.44(18)
C7 N2 C8 127.39(17)
C6 N2 C8 121.90(17)
N1 C1 C4 108.77(18)
N1 C1 C2 110.53(16)
C4 C1 C2 111.4(2)
N1 C1 C3 108.34(18)
C4 C1 C3 109.8(2)
C2 C1 C3 108.01(19)
C1 C2 H2A 111.0(16)
C1 C2 H2B 110.7(14)
H2A C2 H2B 107(2)
C1 C2 H2C 108.1(15)
H2A C2 H2C 112(2)
H2B C2 H2C 108(2)
C1 C3 H3A 106.6(14)
C1 C3 H3B 113.6(17)
H3A C3 H3B 108(2)
C1 C3 H3C 111.5(17)
H3A C3 H3C 101(2)
H3B C3 H3C 115(2)
C1 C4 H4A 107.3(19)
C1 C4 H4B 107.6(18)
H4A C4 H4B 114(2)
C1 C4 H4C 109(2)
H4A C4 H4C 110(3)
H4B C4 H4C 110(3)
C6 C5 N1 107.64(19)
C6 C5 H5 129.7(17)
N1 C5 H5 122.7(18)
C5 C6 N2 106.96(18)
C5 C6 H6 131.7(14)
N2 C6 H6 121.3(14)
N1 C7 N2 104.58(15)
N1 C7 Ni1 128.42(17)
N2 C7 Ni1 126.97(18)
N2 C8 C9 110.43(17)
N2 C8 C11 108.50(17)
C9 C8 C11 110.3(2)
N2 C8 C10 109.26(19)
C9 C8 C10 108.2(2)
C11 C8 C10 110.2(2)
C8 C9 H9A 110.5(18)
C8 C9 H9B 114.8(12)
H9A C9 H9B 104(2)
C8 C9 H9C 110.0(17)
H9A C9 H9C 114(2)
H9B C9 H9C 103(2)
C8 C10 H10A 111.7(18)
C8 C10 H10B 110(2)
H10A C10 H10B 105(3)
C8 C10 H10C 108(2)
H10A C10 H10C 113(3)
H10B C10 H10C 108(3)
C8 C11 H11A 109.0(17)
C8 C11 H11B 117(2)
H11A C11 H11B 104(3)
C8 C11 H11C 105.6(19)
H11A C11 H11C 107(2)
H11B C11 H11C 114(3)
C13 C12 Ni1 68.82(14)
C13 C12 H12A 117.6(18)
Ni1 C12 H12A 104.9(16)
C13 C12 H12B 127.5(16)
Ni1 C12 H12B 125.5(15)
H12A C12 H12B 107(2)
C14 C13 C12 120.3(2)
C14 C13 Ni1 73.01(15)
C12 C13 Ni1 70.08(14)
C14 C13 H13 122.5(16)
C12 C13 H13 114.5(15)
Ni1 C13 H13 113.0(15)
C13 C14 Ni1 67.20(14)
C13 C14 H14A 121.4(15)
Ni1 C14 H14A 97.6(15)
C13 C14 H14B 113(2)
Ni1 C14 H14B 114(2)
H14A C14 H14B 124(3)

loop_
_geom_bond_atom_site_label_1
_geom_bond_atom_site_label_2
_geom_bond_distance
Ni1 C7 1.9290(18)
Ni1 C13 1.982(2)
Ni1 C12 1.998(2)
Ni1 C14 2.056(2)
Ni1 Cl2 2.2319(7)
N1 C7 1.367(3)
N1 C5 1.391(3)
N1 C1 1.506(2)
N2 C7 1.369(3)
N2 C6 1.396(2)
N2 C8 1.498(3)
C1 C4 1.517(3)
C1 C2 1.525(3)
C1 C3 1.543(3)
C2 H2A 1.00(3)
C2 H2B 0.94(2)
C2 H2C 1.05(3)
C3 H3A 1.00(3)
C3 H3B 0.97(3)
C3 H3C 0.94(3)
C4 H4A 0.92(3)
C4 H4B 1.03(3)
C4 H4C 0.96(3)
C5 C6 1.335(3)
C5 H5 0.86(3)
C6 H6 0.94(2)
C8 C9 1.516(3)
C8 C11 1.516(3)
C8 C10 1.524(3)
C9 H9A 0.96(3)
C9 H9B 1.00(2)
C9 H9C 1.04(3)
C10 H10A 0.97(3)
C10 H10B 0.92(4)
C10 H10C 1.01(4)
C11 H11A 0.99(3)
C11 H11B 0.92(3)
C11 H11C 1.11(4)
C12 C13 1.397(4)
C12 H12A 0.96(3)
C12 H12B 0.95(3)
C13 C14 1.376(4)
C13 H13 1.10(3)
C14 H14A 1.06(3)
C14 H14B 0.97(4)

loop_
_geom_torsion_atom_site_label_1
_geom_torsion_atom_site_label_2
_geom_torsion_atom_site_label_3
_geom_torsion_atom_site_label_4
_geom_torsion
C7 N1 C1 C4 91.2(2)
C5 N1 C1 C4 -83.6(3)
C7 N1 C1 C2 -31.3(3)
C5 N1 C1 C2 153.88(19)
C7 N1 C1 C3 -149.5(2)
C5 N1 C1 C3 35.7(3)
C7 N1 C5 C6 0.8(2)
C1 N1 C5 C6 176.38(19)
N1 C5 C6 N2 -1.3(2)
C7 N2 C6 C5 1.5(2)
C8 N2 C6 C5 176.02(19)
C5 N1 C7 N2 0.2(2)
C1 N1 C7 N2 -175.14(18)
C5 N1 C7 Ni1 -177.82(15)
C1 N1 C7 Ni1 6.9(3)
C6 N2 C7 N1 -1.0(2)
C8 N2 C7 N1 -175.14(18)
C6 N2 C7 Ni1 177.01(14)
C8 N2 C7 Ni1 2.9(3)
C13 Ni1 C7 N1 -105.32(19)
C12 Ni1 C7 N1 -83.95(19)
C14 Ni1 C7 N1 -59.2(5)
Cl2 Ni1 C7 N1 93.76(17)
C13 Ni1 C7 N2 77.1(2)
C12 Ni1 C7 N2 98.51(18)
C14 Ni1 C7 N2 123.3(5)
Cl2 Ni1 C7 N2 -83.78(16)
C7 N2 C8 C9 -35.4(3)
C6 N2 C8 C9 151.1(2)
C7 N2 C8 C11 85.6(2)
C6 N2 C8 C11 -87.9(2)
C7 N2 C8 C10 -154.2(2)
C6 N2 C8 C10 32.2(3)
C7 Ni1 C12 C13 -155.78(17)
C14 Ni1 C12 C13 29.73(16)
Cl2 Ni1 C12 C13 33.7(4)
Ni1 C12 C13 C14 -55.1(2)
C7 Ni1 C13 C14 165.73(17)
C12 Ni1 C13 C14 132.3(2)
Cl2 Ni1 C13 C14 -38.2(2)
C7 Ni1 C13 C12 33.5(2)
C14 Ni1 C13 C12 -132.3(2)
Cl2 Ni1 C13 C12 -170.41(13)
C12 C13 C14 Ni1 53.7(2)
C7 Ni1 C14 C13 -56.5(5)
C12 Ni1 C14 C13 -30.62(17)
Cl2 Ni1 C14 C13 150.33(16)
